data_7114086
loop_
_publ_author_name
'Willems, Sander T. H.'
'Russcher, Jaap C.'
'Budzelaar, Peter H. M.'
'Bruin, Bas de'
'Gelder, Ren\'e de'
'Smits, Jan M. M.'
'W. Gal, Anton'

_publ_section_title
;
 Spontaneous disproportionation of rhodium(i) bisoxazolinates to
 rhodium(ii)Electronic supplementary information (ESI) available:
 synthetic procedures (including 1H NMR, 13C NMR and elemental analysis
 data), EPR spectrum and cyclic voltammogram. See
 http://www.rsc.org/suppdata/cc/b1/b110183h/
;
_journal_issue 2
_journal_name_full 'Chemical Communications'
_journal_page_first 148
_journal_paper_doi 10.1039/b110183h
_journal_year 2002
_chemical_formula_sum 'C30 H50 N4 O4 Rh'
_chemical_formula_weight 633.65
_chemical_name_systematic
;
?
;
_space_group_IT_number 4
_symmetry_cell_setting monoclinic
_symmetry_space_group_name_Hall 'P 2yb'
_symmetry_space_group_name_H-M 'P 1 21 1'
_atom_sites_solution_hydrogens geom
_atom_sites_solution_primary direct
_atom_sites_solution_secondary difmap
_audit_creation_date 2001-10-30
_audit_creation_method 'SHELXL, adapted and expanded'
_cell_angle_alpha 90.000(5)
_cell_angle_beta 107.2252(9)
_cell_angle_gamma 90.000(5)
_cell_formula_units_Z 4
_cell_length_a 16.5080(4)
_cell_length_b 10.9760(2)
_cell_length_c 17.9908(3)
_cell_measurement_reflns_used 17110
_cell_measurement_temperature 153(2)
_cell_measurement_theta_max 27.490
_cell_measurement_theta_min 1.180
_cell_volume 3113.58(11)
_computing_data_collection 'Nonius "Collect" program suite'
_computing_data_reduction 'Nonius "DENZO SMN" program suite'
_computing_molecular_graphics
;
PLUTON (Spek, 1993),
PLATON (Spek, 1990, 1995)
;
_computing_structure_refinement 'SHELXL-97 (Sheldrick, 1997)'
_computing_structure_solution 'SIR97 (Altomare et al., 1999)'
_diffrn_ambient_temperature 153(2)
_diffrn_detector_area_resol_mean 18.4
_diffrn_measurement_device 'Nonius KappaCCD on rotating anode'
_diffrn_measurement_method 'area detector \f and \w scan'
_diffrn_radiation_monochromator graphite
_diffrn_radiation_source 'fine-focus sealed tube'
_diffrn_radiation_type MoK\a
_diffrn_radiation_wavelength 0.71073
_diffrn_reflns_av_R_equivalents 0.0421
_diffrn_reflns_av_sigmaI/netI 0.0453
_diffrn_reflns_limit_h_max 21
_diffrn_reflns_limit_h_min -21
_diffrn_reflns_limit_k_max 11
_diffrn_reflns_limit_k_min -14
_diffrn_reflns_limit_l_max 23
_diffrn_reflns_limit_l_min -16
_diffrn_reflns_number 17110
_diffrn_reflns_theta_full 27.49
_diffrn_reflns_theta_max 27.49
_diffrn_reflns_theta_min 1.18
_diffrn_standards_decay_% 0.000
_diffrn_standards_interval_time 0
_diffrn_standards_number 0
_exptl_absorpt_coefficient_mu 0.588
_exptl_absorpt_correction_T_max 1.000
_exptl_absorpt_correction_T_min 1.000
_exptl_absorpt_correction_type none
_exptl_crystal_colour 'dark brown-red'
_exptl_crystal_density_diffrn 1.352
_exptl_crystal_density_method 'not measured'
_exptl_crystal_description 'rough fragment'
_exptl_crystal_F_000 1340
_exptl_crystal_size_max 0.62
_exptl_crystal_size_mid 0.42
_exptl_crystal_size_min 0.28
_refine_diff_density_max 0.555
_refine_diff_density_min -0.499
_refine_diff_density_rms 0.065
_refine_ls_abs_structure_Flack -0.024(17)
_refine_ls_extinction_coef 0.0015(3)
_refine_ls_extinction_expression Fc^*^=kFc[1+0.001xFc^2^\l^3^/sin(2\q)]^-1/4^
_refine_ls_extinction_method SHELXL
_refine_ls_goodness_of_fit_all 1.045
_refine_ls_goodness_of_fit_ref 1.045
_refine_ls_hydrogen_treatment mixed
_refine_ls_matrix_type full
_refine_ls_number_parameters 728
_refine_ls_number_reflns 10938
_refine_ls_number_restraints 1
_refine_ls_restrained_S_all 1.044
_refine_ls_R_factor_all 0.0310
_refine_ls_R_factor_gt 0.0282
_refine_ls_R_factor_obs 0.0282
_refine_ls_shift/esd_max 0.003
_refine_ls_shift/esd_mean 0.000
_refine_ls_shift/su_max 0.003
_refine_ls_shift/su_mean 0.000
_refine_ls_structure_factor_coef Fsqd
_refine_ls_weighting_details
;
w=1/[\s^2^(Fo^2^)+(0.0399P)^2^+0.7031P] where P=(Fo^2^+2Fc^2^)/3
;
_refine_ls_weighting_scheme calc
_refine_ls_wR_factor_all 0.0792
_refine_ls_wR_factor_gt 0.0765
_refine_ls_wR_factor_obs 0.0765
_refine_ls_wR_factor_ref 0.0792
_reflns_number_gt 10348
_reflns_number_observed 10348
_reflns_number_total 10938
_reflns_observed_criterion >2sigma(I)
_reflns_threshold_expression >2sigma(I)
_cod_data_source_file b110183h.txt
_cod_data_source_block SAND1
_cod_depositor_comments
;
The following automatic conversions were performed:

'_geom_bond_publ_flag' value 'Y' changed to 'y' according to
/usr/data/users/saulius/automatic-downloads/retrospective/RSC/lib/dictionaries/cif_core.dic
dictionary named 'cif_core.dic' version 2.4.2 from 2011-04-26 (88
times).

'_geom_angle_publ_flag' value 'Y' changed to 'y' according
to
/usr/data/users/saulius/automatic-downloads/retrospective/RSC/lib/dictionaries/cif_core.dic
dictionary named 'cif_core.dic' version 2.4.2 from 2011-04-26 (152
times).

Automatic conversion script
Id: cif_fix_values 2281 2013-09-26 08:29:07Z andrius 
;
_cod_original_sg_symbol_H-M 'P 21'
_cod_database_code 7114086

loop_
_symmetry_equiv_pos_as_xyz
'x, y, z'
'-x, y+1/2, -z'

loop_
_atom_site_label
_atom_site_type_symbol
_atom_site_fract_x
_atom_site_fract_y
_atom_site_fract_z
_atom_site_U_iso_or_equiv
_atom_site_adp_type
_atom_site_occupancy
_atom_site_calc_flag
_atom_site_refinement_flags
Rh1 Rh 0.249339(10) 0.182793(15) 0.556869(9) 0.01497(6) Uani 1 d .
N1 N 0.25136(14) -0.0013(2) 0.54144(12) 0.0167(4) Uani 1 d .
C2 C 0.31837(16) -0.0890(3) 0.58370(14) 0.0179(5) Uani 1 d .
H2 H 0.3742 -0.0604 0.5792 0.022 Uiso 1 calc R
C3 C 0.29242(18) -0.2040(3) 0.53414(15) 0.0255(6) Uani 1 d .
H3A H 0.3222 -0.2090 0.4939 0.031 Uiso 1 calc R
H3B H 0.3051 -0.2782 0.5668 0.031 Uiso 1 calc R
O4 O 0.20220(13) -0.18946(18) 0.49918(11) 0.0257(4) Uani 1 d .
C5 C 0.18586(18) -0.0673(2) 0.50109(15) 0.0192(5) Uani 1 d .
C6 C 0.10377(18) -0.0301(3) 0.46277(15) 0.0232(6) Uani 1 d .
H6 H 0.0636 -0.0888 0.4356 0.028 Uiso 1 calc R
C7 C 0.07873(18) 0.0901(3) 0.46300(16) 0.0204(6) Uani 1 d .
O8 O -0.00368(13) 0.1126(2) 0.42277(13) 0.0300(5) Uani 1 d .
C9 C -0.0195(2) 0.2385(3) 0.4378(2) 0.0321(7) Uani 1 d .
H9A H -0.0473 0.2449 0.4793 0.038 Uiso 1 calc R
H9B H -0.0557 0.2785 0.3902 0.038 Uiso 1 calc R
C10 C 0.06936(19) 0.2959(3) 0.46360(18) 0.0238(6) Uani 1 d .
H10 H 0.0727 0.3532 0.5076 0.029 Uiso 1 calc R
N11 N 0.12330(12) 0.1870(3) 0.49453(10) 0.0186(4) Uani 1 d .
C12 C 0.32615(18) -0.1062(3) 0.67114(15) 0.0204(6) Uani 1 d .
C13 C 0.3571(2) 0.0120(3) 0.71601(16) 0.0289(6) Uani 1 d .
H13A H 0.3630 -0.0005 0.7713 0.043 Uiso 1 calc R
H13B H 0.3159 0.0771 0.6955 0.043 Uiso 1 calc R
H13C H 0.4121 0.0350 0.7099 0.043 Uiso 1 calc R
C14 C 0.3936(2) -0.2036(3) 0.70356(16) 0.0307(7) Uani 1 d .
H14A H 0.4465 -0.1801 0.6933 0.046 Uiso 1 calc R
H14B H 0.3740 -0.2818 0.6784 0.046 Uiso 1 calc R
H14C H 0.4034 -0.2112 0.7598 0.046 Uiso 1 calc R
C15 C 0.2417(2) -0.1444(3) 0.68281(17) 0.0284(7) Uani 1 d .
H15A H 0.2227 -0.2210 0.6551 0.043 Uiso 1 calc R
H15B H 0.1992 -0.0809 0.6623 0.043 Uiso 1 calc R
H15C H 0.2491 -0.1559 0.7384 0.043 Uiso 1 calc R
C16 C 0.09305(19) 0.3660(3) 0.39829(17) 0.0318(7) Uani 1 d .
C17 C 0.0931(2) 0.2815(4) 0.33011(17) 0.0406(8) Uani 1 d .
H17A H 0.1059 0.3291 0.2889 0.061 Uiso 1 calc R
H17B H 0.0371 0.2435 0.3096 0.061 Uiso 1 calc R
H17C H 0.1362 0.2181 0.3483 0.061 Uiso 1 calc R
C18 C 0.0269(2) 0.4689(3) 0.3693(2) 0.0479(9) Uani 1 d .
H18A H 0.0204 0.5145 0.4140 0.072 Uiso 1 calc R
H18B H -0.0278 0.4331 0.3404 0.072 Uiso 1 calc R
H18C H 0.0461 0.5240 0.3352 0.072 Uiso 1 calc R
C19 C 0.1795(2) 0.4270(3) 0.4299(2) 0.0418(9) Uani 1 d .
H19A H 0.2228 0.3648 0.4510 0.063 Uiso 1 calc R
H19B H 0.1779 0.4844 0.4712 0.063 Uiso 1 calc R
H19C H 0.1932 0.4710 0.3878 0.063 Uiso 1 calc R
N21 N 0.24936(15) 0.3382(2) 0.61996(12) 0.0219(5) Uani 1 d .
C22 C 0.18253(19) 0.3840(3) 0.65307(16) 0.0249(6) Uani 1 d .
H22 H 0.1267 0.3827 0.6116 0.030 Uiso 1 calc R
C23 C 0.2108(3) 0.5156(3) 0.6704(2) 0.0455(10) Uani 1 d .
H23A H 0.1842 0.5688 0.6254 0.055 Uiso 1 calc R
H23B H 0.1960 0.5462 0.7165 0.055 Uiso 1 calc R
O24 O 0.30022(19) 0.5109(2) 0.68506(15) 0.0474(7) Uani 1 d .
C25 C 0.3167(2) 0.4078(3) 0.64826(18) 0.0327(7) Uani 1 d .
C26 C 0.3998(2) 0.3911(4) 0.64918(19) 0.0403(9) Uani 1 d .
H26 H 0.4415 0.4487 0.6753 0.048 Uiso 1 calc R
C27 C 0.42380(18) 0.2923(3) 0.61302(16) 0.0285(7) Uani 1 d .
O28 O 0.50735(14) 0.2843(3) 0.61701(13) 0.0406(6) Uani 1 d .
C29 C 0.51668(17) 0.1682(4) 0.58208(17) 0.0368(8) Uani 1 d .
H29A H 0.5351 0.1039 0.6222 0.044 Uiso 1 calc R
H29B H 0.5583 0.1738 0.5524 0.044 Uiso 1 calc R
C30 C 0.42769(17) 0.1422(3) 0.52813(16) 0.0237(6) Uani 1 d .
H30 H 0.4165 0.0527 0.5284 0.028 Uiso 1 calc R
N31 N 0.37535(13) 0.2060(2) 0.57055(11) 0.0204(5) Uani 1 d .
C32 C 0.17449(19) 0.3120(3) 0.72446(16) 0.0272(6) Uani 1 d .
C33 C 0.1372(2) 0.1859(4) 0.69733(16) 0.0385(7) Uani 1 d .
H33A H 0.1742 0.1432 0.6722 0.058 Uiso 1 calc R
H33B H 0.0806 0.1954 0.6602 0.058 Uiso 1 calc R
H33C H 0.1330 0.1388 0.7423 0.058 Uiso 1 calc R
C34 C 0.1112(2) 0.3785(4) 0.7581(2) 0.0457(9) Uani 1 d .
H34A H 0.0593 0.3965 0.7162 0.069 Uiso 1 calc R
H34B H 0.1365 0.4548 0.7826 0.069 Uiso 1 calc R
H34C H 0.0975 0.3266 0.7971 0.069 Uiso 1 calc R
C35 C 0.2594(2) 0.2989(3) 0.78781(17) 0.0391(8) Uani 1 d .
H35A H 0.2517 0.2493 0.8305 0.059 Uiso 1 calc R
H35B H 0.2804 0.3797 0.8076 0.059 Uiso 1 calc R
H35C H 0.3005 0.2594 0.7660 0.059 Uiso 1 calc R
C36 C 0.41277(16) 0.1846(4) 0.44249(13) 0.0239(5) Uani 1 d .
C37 C 0.4290(2) 0.3210(3) 0.43801(19) 0.0347(8) Uani 1 d .
H37A H 0.4191 0.3447 0.3835 0.052 Uiso 1 calc R
H37B H 0.4878 0.3394 0.4676 0.052 Uiso 1 calc R
H37C H 0.3904 0.3665 0.4600 0.052 Uiso 1 calc R
C38 C 0.4732(2) 0.1119(3) 0.4084(2) 0.0377(8) Uani 1 d .
H38A H 0.4628 0.1337 0.3536 0.057 Uiso 1 calc R
H38B H 0.4633 0.0245 0.4126 0.057 Uiso 1 calc R
H38C H 0.5321 0.1313 0.4374 0.057 Uiso 1 calc R
C39 C 0.32158(19) 0.1545(3) 0.39521(16) 0.0315(8) Uani 1 d .
H39A H 0.2821 0.1993 0.4165 0.047 Uiso 1 calc R
H39B H 0.3118 0.0668 0.3981 0.047 Uiso 1 calc R
H39C H 0.3124 0.1781 0.3408 0.047 Uiso 1 calc R
Rh2 Rh 0.746256(10) 0.193227(16) -0.066751(9) 0.01660(7) Uani 1 d .
N41 N 0.75445(14) 0.0133(2) -0.03401(12) 0.0182(4) Uani 1 d .
C42 C 0.69263(18) -0.0860(3) -0.06767(15) 0.0223(6) Uani 1 d .
H42 H 0.6355 -0.0609 -0.0646 0.027 Uiso 1 calc R
C43 C 0.7264(2) -0.1888(3) -0.00851(17) 0.0332(7) Uani 1 d .
H43A H 0.6956 -0.1909 0.0311 0.040 Uiso 1 calc R
H43B H 0.7204 -0.2690 -0.0348 0.040 Uiso 1 calc R
O44 O 0.81437(15) -0.1589(2) 0.02651(12) 0.0323(5) Uani 1 d .
C45 C 0.82250(19) -0.0372(3) 0.01340(15) 0.0237(6) Uani 1 d .
C46 C 0.90110(19) 0.0143(3) 0.04984(17) 0.0281(7) Uani 1 d .
H46 H 0.9440 -0.0351 0.0831 0.034 Uiso 1 calc R
C47 C 0.91897(18) 0.1345(3) 0.03942(15) 0.0265(7) Uani 1 d .
O48 O 0.99882(12) 0.1750(3) 0.07847(11) 0.0374(5) Uani 1 d .
C49 C 1.0053(2) 0.2962(3) 0.0509(2) 0.0393(8) Uani 1 d .
H49A H 1.0337 0.2959 0.0095 0.047 Uiso 1 calc R
H49B H 1.0375 0.3497 0.0938 0.047 Uiso 1 calc R
C50 C 0.91282(18) 0.3387(3) 0.01874(17) 0.0256(6) Uani 1 d .
H50 H 0.9066 0.3862 -0.0301 0.031 Uiso 1 calc R
N51 N 0.86872(13) 0.2196(2) -0.00206(12) 0.0207(5) Uani 1 d .
C52 C 0.68475(18) -0.1202(3) -0.15302(16) 0.0233(6) Uani 1 d .
C53 C 0.6445(2) -0.0151(3) -0.20684(17) 0.0312(7) Uani 1 d .
H53A H 0.6803 0.0575 -0.1926 0.047 Uiso 1 calc R
H53B H 0.5882 0.0022 -0.2017 0.047 Uiso 1 calc R
H53C H 0.6392 -0.0375 -0.2608 0.047 Uiso 1 calc R
C54 C 0.6242(2) -0.2297(3) -0.17502(18) 0.0339(7) Uani 1 d .
H54A H 0.5700 -0.2091 -0.1663 0.051 Uiso 1 calc R
H54B H 0.6494 -0.2999 -0.1427 0.051 Uiso 1 calc R
H54C H 0.6148 -0.2499 -0.2300 0.051 Uiso 1 calc R
C55 C 0.7713(2) -0.1539(3) -0.16234(17) 0.0300(7) Uani 1 d .
H55A H 0.7647 -0.1738 -0.2169 0.045 Uiso 1 calc R
H55B H 0.7942 -0.2247 -0.1297 0.045 Uiso 1 calc R
H55C H 0.8102 -0.0849 -0.1464 0.045 Uiso 1 calc R
C56 C 0.8822(2) 0.4191(3) 0.07645(18) 0.0327(7) Uani 1 d .
C57 C 0.8881(2) 0.3505(4) 0.15198(17) 0.0473(10) Uani 1 d .
H57A H 0.9470 0.3253 0.1765 0.071 Uiso 1 calc R
H57B H 0.8516 0.2783 0.1403 0.071 Uiso 1 calc R
H57C H 0.8696 0.4039 0.1875 0.071 Uiso 1 calc R
C58 C 0.9376(3) 0.5338(4) 0.0939(3) 0.0617(12) Uani 1 d .
H58A H 0.9146 0.5908 0.1244 0.093 Uiso 1 calc R
H58B H 0.9378 0.5725 0.0449 0.093 Uiso 1 calc R
H58C H 0.9956 0.5114 0.1235 0.093 Uiso 1 calc R
C59 C 0.7905(2) 0.4606(3) 0.0398(2) 0.0374(8) Uani 1 d .
H59A H 0.7533 0.3892 0.0273 0.056 Uiso 1 calc R
H59B H 0.7864 0.5065 -0.0079 0.056 Uiso 1 calc R
H59C H 0.7731 0.5127 0.0766 0.056 Uiso 1 calc R
N61 N 0.74418(17) 0.3365(2) -0.13947(13) 0.0274(5) Uani 1 d .
C62 C 0.8092(2) 0.3690(3) -0.17728(16) 0.0318(7) Uani 1 d .
H62 H 0.8658 0.3696 -0.1370 0.038 Uiso 1 calc R
C63 C 0.7847(4) 0.4992(4) -0.2027(2) 0.0618(14) Uani 1 d .
H63A H 0.8153 0.5578 -0.1623 0.074 Uiso 1 calc R
H63B H 0.7972 0.5180 -0.2520 0.074 Uiso 1 calc R
O64 O 0.6956(3) 0.5027(3) -0.21295(16) 0.0703(11) Uani 1 d .
C65 C 0.6790(3) 0.4083(4) -0.16894(19) 0.0450(10) Uani 1 d .
C66 C 0.5979(3) 0.4002(4) -0.16332(19) 0.0561(13) Uani 1 d .
H66 H 0.5577 0.4612 -0.1869 0.067 Uiso 1 calc R
C67 C 0.5735(2) 0.3055(4) -0.12418(17) 0.0393(9) Uani 1 d .
O68 O 0.49045(17) 0.3055(3) -0.12678(14) 0.0569(8) Uani 1 d .
C69 C 0.47733(18) 0.1904(5) -0.0937(2) 0.0584(13) Uani 1 d .
H69A H 0.4557 0.1286 -0.1349 0.070 Uiso 1 calc R
H69B H 0.4365 0.1988 -0.0634 0.070 Uiso 1 calc R
C70 C 0.56576(17) 0.1547(3) -0.04050(17) 0.0317(7) Uani 1 d .
H70 H 0.5729 0.0646 -0.0437 0.038 Uiso 1 calc R
N71 N 0.61947(14) 0.2162(2) -0.08212(12) 0.0264(6) Uani 1 d .
C72 C 0.81361(19) 0.2827(3) -0.24488(16) 0.0285(7) Uani 1 d .
C73 C 0.8479(2) 0.1597(3) -0.21112(19) 0.0390(9) Uani 1 d .
H73A H 0.8101 0.1245 -0.1839 0.058 Uiso 1 calc R
H73B H 0.9046 0.1702 -0.1744 0.058 Uiso 1 calc R
H73C H 0.8511 0.1051 -0.2533 0.058 Uiso 1 calc R
C74 C 0.8757(3) 0.3368(4) -0.2847(2) 0.0546(11) Uani 1 d .
H74A H 0.9286 0.3592 -0.2452 0.082 Uiso 1 calc R
H74B H 0.8505 0.4095 -0.3143 0.082 Uiso 1 calc R
H74C H 0.8877 0.2764 -0.3202 0.082 Uiso 1 calc R
C75 C 0.7269(2) 0.2666(4) -0.30483(17) 0.0393(8) Uani 1 d .
H75A H 0.7322 0.2128 -0.3466 0.059 Uiso 1 calc R
H75B H 0.7053 0.3461 -0.3267 0.059 Uiso 1 calc R
H75C H 0.6874 0.2304 -0.2797 0.059 Uiso 1 calc R
C76 C 0.58223(17) 0.1909(4) 0.04633(15) 0.0283(6) Uani 1 d .
C77 C 0.5672(2) 0.3270(3) 0.05384(18) 0.0331(7) Uani 1 d .
H77A H 0.5794 0.3484 0.1090 0.050 Uiso 1 calc R
H77B H 0.5079 0.3465 0.0264 0.050 Uiso 1 calc R
H77C H 0.6045 0.3736 0.0310 0.050 Uiso 1 calc R
C78 C 0.5220(3) 0.1171(4) 0.0795(3) 0.0495(10) Uani 1 d .
H78A H 0.5318 0.1384 0.1343 0.074 Uiso 1 calc R
H78B H 0.5325 0.0300 0.0751 0.074 Uiso 1 calc R
H78C H 0.4632 0.1359 0.0502 0.074 Uiso 1 calc R
C79 C 0.6729(2) 0.1582(3) 0.09352(16) 0.0326(8) Uani 1 d .
H79A H 0.7130 0.2066 0.0752 0.049 Uiso 1 calc R
H79B H 0.6828 0.0714 0.0870 0.049 Uiso 1 calc R
H79C H 0.6809 0.1756 0.1487 0.049 Uiso 1 calc R

loop_
_atom_site_aniso_label
_atom_site_aniso_U_11
_atom_site_aniso_U_22
_atom_site_aniso_U_33
_atom_site_aniso_U_23
_atom_site_aniso_U_13
_atom_site_aniso_U_12
Rh1 0.01242(9) 0.01479(14) 0.01662(8) 0.00026(10) 0.00262(6) -0.00116(9)
N1 0.0183(11) 0.0150(12) 0.0159(9) 0.0008(8) 0.0035(8) 0.0024(9)
C2 0.0171(12) 0.0179(13) 0.0190(11) 0.0011(10) 0.0057(9) 0.0017(11)
C3 0.0280(15) 0.0211(14) 0.0257(13) -0.0046(11) 0.0053(11) 0.0042(12)
O4 0.0267(10) 0.0152(10) 0.0301(10) -0.0061(8) 0.0005(8) -0.0014(9)
C5 0.0241(13) 0.0166(14) 0.0159(11) -0.0021(9) 0.0043(10) -0.0015(11)
C6 0.0169(12) 0.0254(16) 0.0228(13) -0.0073(11) -0.0010(10) -0.0061(12)
C7 0.0145(13) 0.0279(16) 0.0173(13) -0.0019(11) 0.0024(11) 0.0021(12)
O8 0.0159(10) 0.0324(13) 0.0351(12) -0.0054(9) -0.0026(8) 0.0007(9)
C9 0.0190(14) 0.0319(17) 0.0407(17) -0.0022(13) 0.0019(12) 0.0069(14)
C10 0.0183(14) 0.0253(16) 0.0254(15) 0.0016(12) 0.0026(12) 0.0071(13)
N11 0.0151(9) 0.0220(11) 0.0176(8) -0.0012(11) 0.0030(7) 0.0015(11)
C12 0.0213(13) 0.0180(15) 0.0206(13) 0.0033(11) 0.0041(10) 0.0018(12)
C13 0.0371(17) 0.0233(16) 0.0210(13) 0.0004(11) 0.0006(11) -0.0001(14)
C14 0.0317(16) 0.0295(17) 0.0266(13) 0.0083(12) 0.0018(12) 0.0081(14)
C15 0.0308(17) 0.0289(17) 0.0290(14) 0.0051(12) 0.0142(13) 0.0030(14)
C16 0.0279(15) 0.0357(18) 0.0291(14) 0.0157(13) 0.0042(12) 0.0136(14)
C17 0.0331(17) 0.062(2) 0.0249(14) 0.0095(15) 0.0063(12) 0.0174(17)
C18 0.042(2) 0.046(2) 0.051(2) 0.0222(17) 0.0061(16) 0.0207(18)
C19 0.0397(19) 0.037(2) 0.049(2) 0.0232(16) 0.0129(16) 0.0071(17)
N21 0.0239(12) 0.0170(12) 0.0254(11) -0.0027(9) 0.0080(9) -0.0043(10)
C22 0.0264(14) 0.0194(15) 0.0286(13) -0.0057(11) 0.0075(11) 0.0024(12)
C23 0.066(3) 0.0250(19) 0.055(2) -0.0091(16) 0.032(2) -0.0039(19)
O24 0.0629(18) 0.0286(14) 0.0599(16) -0.0221(12) 0.0321(14) -0.0225(13)
C25 0.0420(19) 0.0270(17) 0.0333(16) -0.0098(14) 0.0177(14) -0.0155(16)
C26 0.0367(18) 0.050(2) 0.0373(17) -0.0207(16) 0.0157(14) -0.0292(18)
C27 0.0184(13) 0.0401(19) 0.0260(13) -0.0002(13) 0.0050(11) -0.0119(14)
O28 0.0182(10) 0.0656(18) 0.0364(11) -0.0070(12) 0.0058(9) -0.0150(12)
C29 0.0152(11) 0.056(2) 0.0379(14) 0.0093(17) 0.0064(10) 0.0052(17)
C30 0.0172(12) 0.0266(15) 0.0288(13) 0.0094(11) 0.0091(10) 0.0033(11)
N31 0.0152(9) 0.0251(15) 0.0202(9) 0.0033(9) 0.0041(7) -0.0015(10)
C32 0.0277(15) 0.0316(17) 0.0248(13) -0.0095(12) 0.0116(11) -0.0039(13)
C33 0.0443(17) 0.0396(19) 0.0376(14) -0.0096(18) 0.0215(12) -0.015(2)
C34 0.0407(19) 0.055(2) 0.050(2) -0.0144(18) 0.0270(16) -0.0004(19)
C35 0.0425(19) 0.048(2) 0.0232(14) -0.0052(14) 0.0034(13) -0.0012(17)
C36 0.0234(12) 0.0241(14) 0.0260(11) 0.0048(15) 0.0102(9) 0.0014(17)
C37 0.050(2) 0.0258(18) 0.0332(15) 0.0081(13) 0.0197(15) 0.0016(16)
C38 0.0389(19) 0.040(2) 0.0425(18) 0.0072(15) 0.0251(16) 0.0069(16)
C39 0.0273(14) 0.045(2) 0.0223(12) -0.0017(12) 0.0073(10) -0.0017(14)
Rh2 0.01540(9) 0.01712(15) 0.01498(8) -0.00057(11) 0.00095(6) 0.00196(10)
N41 0.0198(11) 0.0183(12) 0.0157(10) 0.0003(8) 0.0042(8) 0.0002(10)
C42 0.0238(14) 0.0177(13) 0.0274(13) 0.0010(11) 0.0108(11) -0.0005(12)
C43 0.0407(18) 0.0266(17) 0.0307(14) 0.0054(12) 0.0078(13) -0.0041(15)
O44 0.0375(12) 0.0199(11) 0.0348(11) 0.0111(9) 0.0034(9) 0.0060(10)
C45 0.0278(14) 0.0230(15) 0.0196(12) 0.0025(11) 0.0058(11) 0.0058(13)
C46 0.0239(15) 0.0293(17) 0.0249(14) 0.0087(13) -0.0023(11) 0.0090(14)
C47 0.0169(13) 0.0398(18) 0.0192(12) 0.0005(11) -0.0002(10) 0.0004(13)
O48 0.0184(9) 0.0460(15) 0.0381(10) 0.0083(12) -0.0064(7) -0.0037(12)
C49 0.0232(16) 0.046(2) 0.0459(18) -0.0011(16) 0.0059(14) -0.0124(16)
C50 0.0209(14) 0.0289(17) 0.0245(14) -0.0012(12) 0.0027(11) -0.0073(13)
N51 0.0150(10) 0.0253(15) 0.0195(9) 0.0001(8) 0.0013(8) -0.0030(9)
C52 0.0218(13) 0.0216(16) 0.0257(13) -0.0067(11) 0.0056(10) -0.0027(12)
C53 0.0306(16) 0.0291(17) 0.0252(14) -0.0028(12) -0.0048(12) 0.0021(14)
C54 0.0314(16) 0.0285(17) 0.0397(16) -0.0110(13) 0.0073(13) -0.0078(14)
C55 0.0260(15) 0.0333(18) 0.0319(14) -0.0085(13) 0.0103(12) -0.0016(14)
C56 0.0303(16) 0.0324(18) 0.0327(15) -0.0131(13) 0.0048(13) -0.0121(14)
C57 0.045(2) 0.069(3) 0.0248(15) -0.0133(16) 0.0051(14) -0.005(2)
C58 0.058(3) 0.050(3) 0.082(3) -0.037(2) 0.028(2) -0.030(2)
C59 0.0427(19) 0.0289(18) 0.0394(18) -0.0124(14) 0.0102(15) -0.0021(16)
N61 0.0394(14) 0.0227(13) 0.0195(10) 0.0043(9) 0.0078(10) 0.0103(12)
C62 0.0461(19) 0.0261(17) 0.0221(13) 0.0063(12) 0.0084(13) -0.0039(15)
C63 0.119(4) 0.024(2) 0.051(2) 0.0093(17) 0.038(3) 0.007(2)
O64 0.129(3) 0.0426(17) 0.0541(16) 0.0314(14) 0.0492(19) 0.054(2)
C65 0.075(3) 0.038(2) 0.0279(17) 0.0132(15) 0.0234(17) 0.033(2)
C66 0.069(3) 0.077(3) 0.0243(15) 0.0181(17) 0.0165(17) 0.057(3)
C67 0.0296(16) 0.065(3) 0.0196(13) -0.0075(15) 0.0018(12) 0.0261(17)
O68 0.0305(13) 0.100(3) 0.0356(12) -0.0101(15) 0.0021(10) 0.0296(16)
C69 0.0143(12) 0.099(4) 0.059(2) -0.051(3) 0.0062(13) -0.006(2)
C70 0.0178(12) 0.037(2) 0.0432(15) -0.0246(14) 0.0130(11) -0.0044(13)
N71 0.0188(10) 0.0363(18) 0.0198(9) -0.0121(10) -0.0008(8) 0.0056(11)
C72 0.0275(15) 0.0338(18) 0.0249(13) 0.0084(12) 0.0089(12) 0.0011(14)
C73 0.0392(17) 0.044(3) 0.0387(15) 0.0076(15) 0.0191(13) 0.0139(17)
C74 0.057(2) 0.064(3) 0.053(2) 0.013(2) 0.0329(19) -0.009(2)
C75 0.0413(19) 0.050(2) 0.0223(14) -0.0004(14) 0.0028(13) 0.0072(17)
C76 0.0319(13) 0.0236(15) 0.0351(12) -0.0107(16) 0.0185(10) -0.0050(18)
C77 0.0453(19) 0.0287(18) 0.0292(15) -0.0093(13) 0.0172(14) -0.0005(16)
C78 0.053(2) 0.041(2) 0.073(3) -0.0162(19) 0.046(2) -0.0155(19)
C79 0.0404(17) 0.033(2) 0.0283(13) 0.0010(12) 0.0166(12) 0.0028(15)

loop_
_atom_type_symbol
_atom_type_description
_atom_type_scat_dispersion_real
_atom_type_scat_dispersion_imag
_atom_type_scat_source
C C 0.0033 0.0016 'International Tables Vol C Tables 4.2.6.8 and 6.1.1.4'
H H 0.0000 0.0000 'International Tables Vol C Tables 4.2.6.8 and 6.1.1.4'
N N 0.0061 0.0033 'International Tables Vol C Tables 4.2.6.8 and 6.1.1.4'
O O 0.0106 0.0060 'International Tables Vol C Tables 4.2.6.8 and 6.1.1.4'
Rh Rh -1.1178 0.9187 'International Tables Vol C Tables 4.2.6.8 and 6.1.1.4'

loop_
_geom_angle_atom_site_label_1
_geom_angle_atom_site_label_2
_geom_angle_atom_site_label_3
_geom_angle
_geom_angle_publ_flag
N31 Rh1 N1 94.75(9) y
N31 Rh1 N21 89.80(10) y
N1 Rh1 N21 154.44(9) y
N31 Rh1 N11 153.84(8) y
N1 Rh1 N11 90.14(10) y
N21 Rh1 N11 96.78(10) y
C5 N1 C2 106.7(2) y
C5 N1 Rh1 124.89(19) y
C2 N1 Rh1 127.47(17) y
N1 C2 C3 101.4(2) y
N1 C2 C12 114.9(2) y
C3 C2 C12 114.5(2) y
O4 C3 C2 103.7(2) y
C5 O4 C3 106.4(2) y
N1 C5 O4 114.4(2) y
N1 C5 C6 129.0(3) y
O4 C5 C6 116.5(3) y
C7 C6 C5 121.9(3) y
N11 C7 O8 115.1(3) y
N11 C7 C6 129.8(3) y
O8 C7 C6 115.1(3) y
C7 O8 C9 106.3(2) y
O8 C9 C10 103.9(2) y
N11 C10 C9 101.2(2) y
N11 C10 C16 115.0(2) y
C9 C10 C16 114.0(3) y
C7 N11 C10 106.77(19) y
C7 N11 Rh1 124.2(2) y
C10 N11 Rh1 128.1(2) y
C14 C12 C15 110.2(3) y
C14 C12 C13 107.4(2) y
C15 C12 C13 109.6(2) y
C14 C12 C2 107.7(2) y
C15 C12 C2 111.6(2) y
C13 C12 C2 110.2(2) y
C19 C16 C17 109.9(3) y
C19 C16 C10 110.7(2) y
C17 C16 C10 111.4(3) y
C19 C16 C18 107.1(3) y
C17 C16 C18 109.7(3) y
C10 C16 C18 107.8(3) y
C25 N21 C22 106.8(2) y
C25 N21 Rh1 123.8(2) y
C22 N21 Rh1 128.67(19) y
N21 C22 C23 100.6(2) y
N21 C22 C32 114.6(2) y
C23 C22 C32 114.3(2) y
O24 C23 C22 104.0(3) y
C25 O24 C23 106.4(3) y
N21 C25 O24 113.3(3) y
N21 C25 C26 130.4(3) y
O24 C25 C26 116.2(3) y
C25 C26 C27 121.4(3) y
N31 C27 O28 114.3(3) y
N31 C27 C26 128.6(3) y
O28 C27 C26 116.9(3) y
C27 O28 C29 105.7(2) y
O28 C29 C30 103.5(2) y
N31 C30 C29 100.5(2) y
N31 C30 C36 114.9(2) y
C29 C30 C36 114.4(2) y
C27 N31 C30 106.8(2) y
C27 N31 Rh1 125.4(2) y
C30 N31 Rh1 127.38(18) y
C35 C32 C33 110.2(3) y
C35 C32 C34 109.3(3) y
C33 C32 C34 107.3(3) y
C35 C32 C22 112.4(3) y
C33 C32 C22 108.8(2) y
C34 C32 C22 108.7(3) y
C37 C36 C39 109.9(3) y
C37 C36 C38 110.0(2) y
C39 C36 C38 108.3(3) y
C37 C36 C30 111.5(3) y
C39 C36 C30 109.1(2) y
C38 C36 C30 107.9(3) y
N51 Rh2 N61 94.74(10) y
N51 Rh2 N71 149.87(9) y
N61 Rh2 N71 89.77(11) y
N51 Rh2 N41 90.15(9) y
N61 Rh2 N41 155.87(9) y
N71 Rh2 N41 97.78(10) y
C45 N41 C42 107.8(2) y
C45 N41 Rh2 124.2(2) y
C42 N41 Rh2 127.33(17) y
N41 C42 C43 101.0(2) y
N41 C42 C52 115.2(2) y
C43 C42 C52 114.5(2) y
O44 C43 C42 104.3(2) y
C45 O44 C43 106.5(2) y
N41 C45 O44 114.4(3) y
N41 C45 C46 129.4(3) y
O44 C45 C46 116.2(3) y
C47 C46 C45 122.2(3) y
N51 C47 O48 114.1(3) y
N51 C47 C46 129.0(3) y
O48 C47 C46 116.9(3) y
C47 O48 C49 106.4(2) y
O48 C49 C50 104.1(2) y
N51 C50 C49 100.7(2) y
N51 C50 C56 115.7(2) y
C49 C50 C56 113.8(3) y
C47 N51 C50 107.4(2) y
C47 N51 Rh2 125.0(2) y
C50 N51 Rh2 126.71(17) y
C53 C52 C55 111.0(3) y
C53 C52 C54 107.5(2) y
C55 C52 C54 109.8(3) y
C53 C52 C42 109.8(2) y
C55 C52 C42 111.1(2) y
C54 C52 C42 107.6(2) y
C59 C56 C57 108.9(3) y
C59 C56 C58 107.3(3) y
C57 C56 C58 110.2(3) y
C59 C56 C50 110.9(2) y
C57 C56 C50 111.4(3) y
C58 C56 C50 108.1(3) y
C65 N61 C62 106.9(3) y
C65 N61 Rh2 125.3(2) y
C62 N61 Rh2 127.3(2) y
N61 C62 C63 101.6(3) y
N61 C62 C72 114.9(3) y
C63 C62 C72 114.0(3) y
O64 C63 C62 103.7(3) y
C65 O64 C63 106.2(3) y
N61 C65 C66 129.2(4) y
N61 C65 O64 113.8(4) y
C66 C65 O64 117.0(3) y
C65 C66 C67 121.5(3) y
N71 C67 O68 114.8(4) y
N71 C67 C66 129.9(3) y
O68 C67 C66 115.2(3) y
C67 O68 C69 105.0(3) y
O68 C69 C70 104.4(3) y
N71 C70 C69 99.7(3) y
N71 C70 C76 116.0(2) y
C69 C70 C76 114.3(2) y
C67 N71 C70 107.3(3) y
C67 N71 Rh2 123.8(2) y
C70 N71 Rh2 128.12(19) y
C73 C72 C75 109.9(3) y
C73 C72 C74 108.0(3) y
C75 C72 C74 109.4(3) y
C73 C72 C62 109.0(2) y
C75 C72 C62 111.7(3) y
C74 C72 C62 108.8(3) y
C77 C76 C79 109.8(3) y
C77 C76 C78 109.9(3) y
C79 C76 C78 107.5(3) y
C77 C76 C70 110.7(3) y
C79 C76 C70 110.4(2) y
C78 C76 C70 108.4(3) y

loop_
_geom_bond_atom_site_label_1
_geom_bond_atom_site_label_2
_geom_bond_distance
_geom_bond_publ_flag
Rh1 N31 2.037(2) y
Rh1 N1 2.041(2) y
Rh1 N21 2.049(2) y
Rh1 N11 2.0511(18) y
N1 C5 1.325(4) y
N1 C2 1.494(3) y
C2 C3 1.531(4) y
C2 C12 1.551(3) y
C3 O4 1.444(3) y
O4 C5 1.370(3) y
C5 C6 1.388(4) y
C6 C7 1.383(4) y
C7 N11 1.321(4) y
C7 O8 1.361(4) y
O8 C9 1.447(4) y
C9 C10 1.536(4) y
C10 N11 1.496(4) y
C10 C16 1.549(4) y
C12 C14 1.529(4) y
C12 C15 1.529(4) y
C12 C13 1.533(4) y
C16 C19 1.525(5) y
C16 C17 1.538(5) y
C16 C18 1.550(4) y
N21 C25 1.321(4) y
N21 C22 1.488(3) y
C22 C23 1.522(5) y
C22 C32 1.547(4) y
C23 O24 1.421(5) y
O24 C25 1.379(4) y
C25 C26 1.379(5) y
C26 C27 1.381(5) y
C27 N31 1.327(4) y
C27 O28 1.363(4) y
O28 C29 1.449(5) y
C29 C30 1.529(4) y
C30 N31 1.487(3) y
C30 C36 1.558(3) y
C32 C35 1.529(4) y
C32 C33 1.534(5) y
C32 C34 1.538(4) y
C36 C37 1.527(5) y
C36 C39 1.530(4) y
C36 C38 1.540(4) y
Rh2 N51 2.033(2) y
Rh2 N61 2.039(2) y
Rh2 N71 2.044(2) y
Rh2 N41 2.054(2) y
N41 C45 1.315(4) y
N41 C42 1.493(4) y
C42 C43 1.538(4) y
C42 C52 1.548(4) y
C43 O44 1.439(4) y
O44 C45 1.370(4) y
C45 C46 1.389(4) y
C46 C47 1.377(4) y
C47 N51 1.323(4) y
C47 O48 1.371(3) y
O48 C49 1.435(4) y
C49 C50 1.537(4) y
C50 N51 1.490(4) y
C50 C56 1.556(4) y
C52 C53 1.526(4) y
C52 C55 1.532(4) y
C52 C54 1.538(4) y
C56 C59 1.530(5) y
C56 C57 1.531(5) y
C56 C58 1.533(5) y
N61 C65 1.312(4) y
N61 C62 1.474(4) y
C62 C63 1.518(5) y
C62 C72 1.560(4) y
C63 O64 1.427(6) y
O64 C65 1.381(5) y
C65 C66 1.375(6) y
C66 C67 1.381(6) y
C67 N71 1.330(4) y
C67 O68 1.358(4) y
O68 C69 1.440(6) y
C69 C70 1.541(4) y
C70 N71 1.482(4) y
C70 C76 1.556(4) y
C72 C73 1.519(5) y
C72 C75 1.527(4) y
C72 C74 1.534(4) y
C76 C77 1.527(5) y
C76 C79 1.528(4) y
C76 C78 1.533(4) y
